data_4133790
loop_
_publ_author_name
'Lv, Ze-Jie'
'Huang, Zhe'
'Shen, Jinghang'
'Zhang, Wen-Xiong'
'Xi, Zhenfeng'

_publ_section_title
;
 Well-Defined Scandacyclopropenes: Synthesis, Structure, and Reactivity.
;
_journal_issue 51
_journal_name_full 'Journal of the American Chemical Society'
_journal_page_first 20547
_journal_page_last 20555
_journal_paper_doi 10.1021/jacs.9b11631
_journal_volume 141
_journal_year 2019
_chemical_formula_moiety 'C33 H48 N2 S2 Sc, C18 H36 K N2 O6'
_chemical_formula_sum 'C51 H84 K N4 O6 S2 Sc'
_chemical_formula_weight 997.40
_space_group_crystal_system triclinic
_space_group_IT_number 2
_space_group_name_Hall '-P 1'
_space_group_name_H-M_alt 'P -1'
_atom_sites_solution_hydrogens geom
_audit_creation_date 2019-10-27
_audit_creation_method
;
Olex2 1.2
(compiled 2018.05.29 svn.r3508 for OlexSys, GUI svn.r5506)
;
_cell_angle_alpha 77.350(2)
_cell_angle_beta 89.627(2)
_cell_angle_gamma 85.456(2)
_cell_formula_units_Z 2
_cell_length_a 10.3841(3)
_cell_length_b 13.5846(3)
_cell_length_c 22.4918(6)
_cell_measurement_reflns_used 17881
_cell_measurement_temperature 179.98(10)
_cell_measurement_theta_max 30.0050
_cell_measurement_theta_min 3.8140
_cell_volume 3085.84(14)
_computing_cell_refinement 'CrysAlisPro 1.171.39.33c (Rigaku OD, 2017)'
_computing_data_collection 'CrysAlisPro 1.171.39.33c (Rigaku OD, 2017)'
_computing_data_reduction 'CrysAlisPro 1.171.39.33c (Rigaku OD, 2017)'
_computing_molecular_graphics 'Olex2 (Dolomanov et al., 2009)'
_computing_publication_material 'Olex2 (Dolomanov et al., 2009)'
_computing_structure_refinement 'ShelXL (Sheldrick, 2015)'
_computing_structure_solution 'SHELXT 2014/5 (Sheldrick, 2014)'
_diffrn_ambient_environment N~2~
_diffrn_ambient_temperature 179.98(10)
_diffrn_detector 'CCD plate'
_diffrn_measured_fraction_theta_full 0.996
_diffrn_measured_fraction_theta_max 0.996
_diffrn_measurement_details
;
List of Runs (angles in degrees, time in seconds):

  # Type    Start    End  Width  t~exp~   \w     \q     \k     \f   Frames
--------------------------------------------------------------------------
  1  \w    -32.00  -7.00   0.50    2.00    --   -1.60 -82.00 -30.00   50
  2  \w    -32.00  24.00   0.50    2.00    --   -1.60 -82.00  30.00  112
  3  \w      3.00  29.00   0.50    2.00    --   -1.60 -82.00 -30.00   52
  4  \w    -45.00   0.00   0.50    2.00    --   -1.60 -77.00-120.00   90
  5  \w    -90.00  10.00   0.50    2.00    --   -1.60 -38.00 -90.00  200
  6  \w    -45.00  10.00   0.50    2.00    --   -1.60 -77.00   0.00  110
  7  \w     58.00  91.00   0.50    2.00    --    1.90   0.00 -90.00   66
  8  \w    -35.00  -4.00   0.50    2.00    --    1.90   0.00 -90.00   62
  9  \w    -11.00  70.00   0.50    2.00    --    1.90  38.00-150.00  162
 10  \w    -46.00  12.00   0.50    2.00    --    1.90 -77.00  90.00  116
;
_diffrn_measurement_device 'four-circle diffractometer'
_diffrn_measurement_device_type 'XtaLAB AFC12 (RINC): Kappa single'
_diffrn_measurement_method '\w scans'
_diffrn_orient_matrix_type 'CrysAlisPro convention (1999,Acta A55,543-557)'
_diffrn_orient_matrix_UB_11 0.0170268000
_diffrn_orient_matrix_UB_12 -0.0015955000
_diffrn_orient_matrix_UB_13 -0.0303855000
_diffrn_orient_matrix_UB_21 -0.0085932000
_diffrn_orient_matrix_UB_22 -0.0525405000
_diffrn_orient_matrix_UB_23 0.0062819000
_diffrn_orient_matrix_UB_31 -0.0658184000
_diffrn_orient_matrix_UB_32 0.0109030000
_diffrn_orient_matrix_UB_33 -0.0090554000
_diffrn_radiation_monochromator mirror
_diffrn_radiation_probe x-ray
_diffrn_radiation_type MoK\a
_diffrn_radiation_wavelength 0.71073
_diffrn_reflns_av_R_equivalents 0.0442
_diffrn_reflns_av_unetI/netI 0.0383
_diffrn_reflns_Laue_measured_fraction_full 0.996
_diffrn_reflns_Laue_measured_fraction_max 0.996
_diffrn_reflns_limit_h_max 12
_diffrn_reflns_limit_h_min -11
_diffrn_reflns_limit_k_max 16
_diffrn_reflns_limit_k_min -16
_diffrn_reflns_limit_l_max 27
_diffrn_reflns_limit_l_min -27
_diffrn_reflns_number 54042
_diffrn_reflns_point_group_measured_fraction_full 0.996
_diffrn_reflns_point_group_measured_fraction_max 0.996
_diffrn_reflns_theta_full 25.242
_diffrn_reflns_theta_max 26.022
_diffrn_reflns_theta_min 3.524
_diffrn_source 'Rotating-anode X-ray tube'
_diffrn_source_type 'Rigaku (Mo) X-ray Source'
_exptl_absorpt_coefficient_mu 0.297
_exptl_absorpt_correction_T_max 1.00000
_exptl_absorpt_correction_T_min 0.43386
_exptl_absorpt_correction_type multi-scan
_exptl_absorpt_process_details
;
CrysAlisPro 1.171.39.33c (Rigaku Oxford Diffraction, 2017)
Empirical absorption correction using spherical harmonics,
 implemented in SCALE3 ABSPACK scaling algorithm.
;
_exptl_crystal_colour 'clear light colourless'
_exptl_crystal_colour_lustre clear
_exptl_crystal_colour_modifier light
_exptl_crystal_colour_primary colourless
_exptl_crystal_density_diffrn 1.073
_exptl_crystal_description block
_exptl_crystal_F_000 1076
_exptl_crystal_size_max 0.18
_exptl_crystal_size_mid 0.12
_exptl_crystal_size_min 0.1
_refine_diff_density_max 0.349
_refine_diff_density_min -0.256
_refine_diff_density_rms 0.038
_refine_ls_extinction_method none
_refine_ls_goodness_of_fit_ref 1.063
_refine_ls_hydrogen_treatment constr
_refine_ls_matrix_type full
_refine_ls_number_parameters 596
_refine_ls_number_reflns 12112
_refine_ls_number_restraints 0
_refine_ls_restrained_S_all 1.063
_refine_ls_R_factor_all 0.0422
_refine_ls_R_factor_gt 0.0365
_refine_ls_shift/su_max 0.001
_refine_ls_shift/su_mean 0.000
_refine_ls_structure_factor_coef Fsqd
_refine_ls_weighting_details 'w=1/[\s^2^(Fo^2^)+(0.0451P)^2^+0.7273P] where P=(Fo^2^+2Fc^2^)/3'
_refine_ls_weighting_scheme calc
_refine_ls_wR_factor_gt 0.0956
_refine_ls_wR_factor_ref 0.0986
_reflns_Friedel_coverage 0.000
_reflns_number_gt 10533
_reflns_number_total 12112
_reflns_threshold_expression 'I > 2\s(I)'
_cod_data_source_file ja9b11631_si_002.cif
_cod_data_source_block 9
_cod_depositor_comments 'Adding full bibliography for 4133782--4133791.cif.'
_cod_database_code 4133790
_shelx_shelxl_version_number 2017/1
_chemical_oxdiff_formula 'Sc C H N S K O'
_shelx_space_group_comment
;
The symmetry employed for this shelxl refinement is uniquely defined
by the following loop, which should always be used as a source of
symmetry information in preference to the above space-group names.
They are only intended as comments.
;
_shelx_estimated_absorpt_t_max 0.971
_shelx_estimated_absorpt_t_min 0.948
_reflns_odcompleteness_completeness 99.53
_reflns_odcompleteness_iscentric 1
_reflns_odcompleteness_theta 27.42
_olex2_refinement_description
;
1. Fixed Uiso
 At 1.2 times of:
  All C(H) groups, All C(H,H) groups
 At 1.5 times of:
  All C(H,H,H) groups
2.a Ternary CH refined with riding coordinates:
 C18(H18), C21(H21)
2.b Secondary CH2 refined with riding coordinates:
 C14(H14A,H14B), C15(H15A,H15B), C16(H16A,H16B), C34(H34A,H34B), C35(H35A,
 H35B), C36(H36A,H36B), C37(H37A,H37B), C38(H38A,H38B), C39(H39A,H39B),
 C40(H40A,H40B), C41(H41A,H41B), C42(H42A,H42B), C43(H43A,H43B), C44(H44A,H44B),
  C45(H45A,H45B), C46(H46A,H46B), C47(H47A,H47B), C48(H48A,H48B), C49(H49A,
 H49B), C50(H50A,H50B), C51(H51A,H51B)
2.c Aromatic/amide H refined with riding coordinates:
 C2(H2), C3(H3), C4(H4), C5(H5), C6(H6), C8(H8), C9(H9), C10(H10), C11(H11),
 C12(H12)
2.d Idealised Me refined as rotating group:
 C17(H17A,H17B,H17C), C19(H19A,H19B,H19C), C20(H20A,H20B,H20C), C22(H22A,H22B,
 H22C), C23(H23A,H23B,H23C), C29(H29A,H29B,H29C), C30(H30A,H30B,H30C), C31(H31A,
 H31B,H31C), C32(H32A,H32B,H32C), C33(H33A,H33B,H33C)
;
_olex2_submission_special_instructions 'No special instructions were received'
_oxdiff_exptl_absorpt_empirical_details
;
Empirical correction (ABSPACK) includes:
- Absorption correction using spherical harmonics
- Frame scaling
;
_oxdiff_exptl_absorpt_empirical_full_max 3.429
_oxdiff_exptl_absorpt_empirical_full_min 0.400

loop_
_space_group_symop_operation_xyz
'x, y, z'
'-x, -y, -z'

loop_
_atom_site_label
_atom_site_type_symbol
_atom_site_fract_x
_atom_site_fract_y
_atom_site_fract_z
_atom_site_U_iso_or_equiv
_atom_site_adp_type
_atom_site_occupancy
_atom_site_site_symmetry_order
_atom_site_calc_flag
_atom_site_refinement_flags_posn
Sc1 Sc 0.59379(2) 0.87933(2) 0.27374(2) 0.02552(7) Uani 1 1 d .
S1 S 0.47023(4) 1.05130(3) 0.22566(2) 0.03388(9) Uani 1 1 d .
S2 S 0.80119(3) 0.92332(3) 0.21362(2) 0.03173(9) Uani 1 1 d .
N1 N 0.55472(12) 0.90166(10) 0.36677(5) 0.0348(3) Uani 1 1 d .
N2 N 0.74005(12) 0.81820(10) 0.34849(5) 0.0324(3) Uani 1 1 d .
C1 C 0.53773(15) 1.15621(11) 0.24389(6) 0.0325(3) Uani 1 1 d .
C2 C 0.66823(17) 1.16184(14) 0.25187(9) 0.0500(4) Uani 1 1 d .
H2 H 0.725695 1.107779 0.247646 0.060 Uiso 1 1 calc R
C3 C 0.7153(2) 1.24664(17) 0.26608(12) 0.0709(7) Uani 1 1 d .
H3 H 0.803845 1.248767 0.271030 0.085 Uiso 1 1 calc R
C4 C 0.6331(3) 1.32756(16) 0.27294(11) 0.0701(6) Uani 1 1 d .
H4 H 0.665106 1.384299 0.282477 0.084 Uiso 1 1 calc R
C5 C 0.5027(2) 1.32322(15) 0.26546(10) 0.0632(6) Uani 1 1 d .
H5 H 0.445838 1.377007 0.270684 0.076 Uiso 1 1 calc R
C6 C 0.45523(19) 1.23968(13) 0.25025(8) 0.0480(4) Uani 1 1 d .
H6 H 0.366854 1.238953 0.244123 0.058 Uiso 1 1 calc R
C7 C 0.78511(14) 0.96774(11) 0.13402(6) 0.0316(3) Uani 1 1 d .
C8 C 0.87037(17) 0.92484(12) 0.09674(7) 0.0397(4) Uani 1 1 d .
H8 H 0.932718 0.874176 0.114517 0.048 Uiso 1 1 calc R
C9 C 0.8642(2) 0.95604(14) 0.03395(8) 0.0508(4) Uani 1 1 d .
H9 H 0.921249 0.925516 0.010116 0.061 Uiso 1 1 calc R
C10 C 0.7740(2) 1.03199(15) 0.00643(8) 0.0514(5) Uani 1 1 d .
H10 H 0.769830 1.052934 -0.035795 0.062 Uiso 1 1 calc R
C11 C 0.69003(18) 1.07652(14) 0.04246(8) 0.0460(4) Uani 1 1 d .
H11 H 0.628880 1.127856 0.024291 0.055 Uiso 1 1 calc R
C12 C 0.69581(16) 1.04552(12) 0.10558(7) 0.0386(3) Uani 1 1 d .
H12 H 0.639318 1.077096 0.129150 0.046 Uiso 1 1 calc R
C13 C 0.66574(15) 0.85223(11) 0.38938(6) 0.0320(3) Uani 1 1 d .
C14 C 0.69896(17) 0.82835(13) 0.45706(7) 0.0402(4) Uani 1 1 d .
H14A H 0.660484 0.881695 0.475513 0.048 Uiso 1 1 calc R
H14B H 0.791895 0.824773 0.462630 0.048 Uiso 1 1 calc R
C15 C 0.6480(2) 0.72719(15) 0.48791(8) 0.0530(5) Uani 1 1 d .
H15A H 0.554803 0.732431 0.482958 0.064 Uiso 1 1 calc R
H15B H 0.683396 0.675287 0.467525 0.064 Uiso 1 1 calc R
C16 C 0.6813(2) 0.69471(17) 0.55521(8) 0.0632(6) Uani 1 1 d .
H16A H 0.774528 0.688679 0.560233 0.076 Uiso 1 1 calc R
H16B H 0.646542 0.746747 0.575635 0.076 Uiso 1 1 calc R
C17 C 0.6295(3) 0.5953(2) 0.58521(12) 0.0997(10) Uani 1 1 d .
H17A H 0.664991 0.543068 0.565829 0.149 Uiso 1 1 calc GR
H17B H 0.537009 0.601158 0.581279 0.149 Uiso 1 1 calc GR
H17C H 0.653385 0.578479 0.627601 0.149 Uiso 1 1 calc GR
C18 C 0.47012(17) 0.95392(14) 0.40466(7) 0.0446(4) Uani 1 1 d .
H18 H 0.466907 0.910174 0.445462 0.054 Uiso 1 1 calc R
C19 C 0.5234(2) 1.05271(14) 0.41035(8) 0.0578(5) Uani 1 1 d .
H19A H 0.522218 1.098069 0.371052 0.087 Uiso 1 1 calc GR
H19B H 0.610521 1.039318 0.425699 0.087 Uiso 1 1 calc GR
H19C H 0.470980 1.083045 0.437898 0.087 Uiso 1 1 calc GR
C20 C 0.33397(19) 0.97439(19) 0.37838(10) 0.0650(6) Uani 1 1 d .
H20A H 0.281113 1.010590 0.402976 0.098 Uiso 1 1 calc GR
H20B H 0.298600 0.911330 0.378021 0.098 Uiso 1 1 calc GR
H20C H 0.336037 1.014191 0.337512 0.098 Uiso 1 1 calc GR
C21 C 0.87407(15) 0.77866(13) 0.36482(7) 0.0399(4) Uani 1 1 d .
H21 H 0.875731 0.739840 0.407065 0.048 Uiso 1 1 calc R
C22 C 0.96042(17) 0.86577(17) 0.36075(9) 0.0539(5) Uani 1 1 d .
H22A H 1.046300 0.839150 0.374156 0.081 Uiso 1 1 calc GR
H22B H 0.926618 0.909712 0.386212 0.081 Uiso 1 1 calc GR
H22C H 0.962626 0.903191 0.319312 0.081 Uiso 1 1 calc GR
C23 C 0.92589(17) 0.70871(15) 0.32438(8) 0.0492(4) Uani 1 1 d .
H23A H 0.920351 0.744395 0.282506 0.074 Uiso 1 1 calc GR
H23B H 0.875618 0.651095 0.330013 0.074 Uiso 1 1 calc GR
H23C H 1.014438 0.686461 0.335076 0.074 Uiso 1 1 calc GR
C24 C 0.54870(15) 0.69693(11) 0.27753(7) 0.0355(3) Uani 1 1 d .
C25 C 0.57378(16) 0.74003(12) 0.21595(7) 0.0373(3) Uani 1 1 d .
C26 C 0.47345(16) 0.81569(11) 0.19412(7) 0.0378(3) Uani 1 1 d .
C27 C 0.38457(15) 0.81802(11) 0.24211(7) 0.0359(3) Uani 1 1 d .
C28 C 0.43231(15) 0.74519(11) 0.29370(7) 0.0346(3) Uani 1 1 d .
C29 C 0.61889(19) 0.60573(12) 0.31786(9) 0.0514(4) Uani 1 1 d .
H29A H 0.694515 0.585142 0.297492 0.077 Uiso 1 1 calc GR
H29B H 0.563055 0.551437 0.326590 0.077 Uiso 1 1 calc GR
H29C H 0.643893 0.622418 0.355253 0.077 Uiso 1 1 calc GR
C30 C 0.6819(2) 0.70460(15) 0.17880(9) 0.0545(5) Uani 1 1 d .
H30A H 0.691241 0.754951 0.142068 0.082 Uiso 1 1 calc GR
H30B H 0.662476 0.642305 0.168638 0.082 Uiso 1 1 calc GR
H30C H 0.761019 0.693964 0.202013 0.082 Uiso 1 1 calc GR
C31 C 0.4560(2) 0.87644(14) 0.12961(8) 0.0561(5) Uani 1 1 d .
H31A H 0.425435 0.944812 0.130146 0.084 Uiso 1 1 calc GR
H31B H 0.394233 0.846967 0.108639 0.084 Uiso 1 1 calc GR
H31C H 0.537218 0.876225 0.108989 0.084 Uiso 1 1 calc GR
C32 C 0.25462(17) 0.87682(13) 0.23650(10) 0.0504(4) Uani 1 1 d .
H32A H 0.248616 0.918326 0.266050 0.076 Uiso 1 1 calc GR
H32B H 0.187923 0.830681 0.243557 0.076 Uiso 1 1 calc GR
H32C H 0.244389 0.918994 0.196302 0.076 Uiso 1 1 calc GR
C33 C 0.36450(19) 0.71347(14) 0.35346(8) 0.0499(4) Uani 1 1 d .
H33A H 0.415116 0.727680 0.385694 0.075 Uiso 1 1 calc GR
H33B H 0.353920 0.642235 0.361160 0.075 Uiso 1 1 calc GR
H33C H 0.281265 0.750266 0.351590 0.075 Uiso 1 1 calc GR
K2 K 0.14286(3) 0.38869(2) 0.14856(2) 0.03240(8) Uani 1 1 d .
O1 O 0.37366(13) 0.46890(10) 0.09063(7) 0.0633(4) Uani 1 1 d .
O2 O 0.31369(11) 0.27245(9) 0.09064(6) 0.0444(3) Uani 1 1 d .
O3 O 0.16637(13) 0.42736(10) 0.26647(6) 0.0536(3) Uani 1 1 d .
O4 O 0.06935(12) 0.24680(9) 0.24989(5) 0.0436(3) Uani 1 1 d .
O5 O -0.02844(13) 0.56467(9) 0.10526(6) 0.0486(3) Uani 1 1 d .
O6 O -0.07966(10) 0.37951(8) 0.07619(5) 0.0382(2) Uani 1 1 d .
N3 N 0.21493(19) 0.59523(11) 0.16041(9) 0.0629(5) Uani 1 1 d .
N4 N 0.07168(12) 0.18843(9) 0.13281(5) 0.0318(3) Uani 1 1 d .
C34 C 0.3253(3) 0.62505(16) 0.12082(14) 0.0875(9) Uani 1 1 d .
H34A H 0.365372 0.678340 0.134610 0.105 Uiso 1 1 calc R
H34B H 0.293326 0.652678 0.079643 0.105 Uiso 1 1 calc R
C35 C 0.4258(2) 0.54049(18) 0.11953(14) 0.0813(8) Uani 1 1 d .
H35A H 0.500607 0.566898 0.097406 0.098 Uiso 1 1 calc R
H35B H 0.453096 0.507879 0.160782 0.098 Uiso 1 1 calc R
C36 C 0.46913(18) 0.39113(19) 0.08491(12) 0.0696(6) Uani 1 1 d .
H36A H 0.501698 0.356278 0.124933 0.083 Uiso 1 1 calc R
H36B H 0.540789 0.420221 0.061320 0.083 Uiso 1 1 calc R
C37 C 0.41225(18) 0.31838(17) 0.05418(10) 0.0607(5) Uani 1 1 d .
H37A H 0.377177 0.353511 0.014676 0.073 Uiso 1 1 calc R
H37B H 0.478468 0.267207 0.047980 0.073 Uiso 1 1 calc R
C38 C 0.27176(17) 0.18818(13) 0.07039(8) 0.0439(4) Uani 1 1 d .
H38A H 0.345867 0.144508 0.063001 0.053 Uiso 1 1 calc R
H38B H 0.223047 0.211262 0.032582 0.053 Uiso 1 1 calc R
C39 C 0.18845(16) 0.13085(11) 0.11847(7) 0.0374(3) Uani 1 1 d .
H39A H 0.163155 0.071769 0.105229 0.045 Uiso 1 1 calc R
H39B H 0.239650 0.107065 0.155488 0.045 Uiso 1 1 calc R
C40 C 0.2504(3) 0.58700(15) 0.22486(12) 0.0787(8) Uani 1 1 d .
H40A H 0.254525 0.654500 0.232100 0.094 Uiso 1 1 calc R
H40B H 0.335852 0.552137 0.232560 0.094 Uiso 1 1 calc R
C41 C 0.1578(3) 0.53180(17) 0.26871(11) 0.0779(8) Uani 1 1 d .
H41A H 0.177707 0.538413 0.309671 0.094 Uiso 1 1 calc R
H41B H 0.070490 0.561286 0.258460 0.094 Uiso 1 1 calc R
C42 C 0.0799(2) 0.37187(19) 0.30774(9) 0.0676(6) Uani 1 1 d .
H42A H -0.008583 0.395094 0.295323 0.081 Uiso 1 1 calc R
H42B H 0.093256 0.382899 0.348351 0.081 Uiso 1 1 calc R
C43 C 0.1031(2) 0.26157(17) 0.30831(8) 0.0578(5) Uani 1 1 d .
H43A H 0.193328 0.239285 0.317389 0.069 Uiso 1 1 calc R
H43B H 0.050973 0.222529 0.339365 0.069 Uiso 1 1 calc R
C44 C 0.08423(18) 0.14254(13) 0.24624(7) 0.0447(4) Uani 1 1 d .
H44A H 0.047023 0.100914 0.281792 0.054 Uiso 1 1 calc R
H44B H 0.175191 0.120576 0.244940 0.054 Uiso 1 1 calc R
C45 C 0.01662(17) 0.13152(13) 0.18939(7) 0.0422(4) Uani 1 1 d .
H45A H 0.021099 0.060403 0.188163 0.051 Uiso 1 1 calc R
H45B H -0.073818 0.154681 0.191215 0.051 Uiso 1 1 calc R
C46 C 0.1050(3) 0.67184(14) 0.14350(12) 0.0778(8) Uani 1 1 d .
H46A H 0.137056 0.738601 0.134127 0.093 Uiso 1 1 calc R
H46B H 0.047828 0.668495 0.178046 0.093 Uiso 1 1 calc R
C47 C 0.0295(2) 0.65764(13) 0.08963(10) 0.0637(6) Uani 1 1 d .
H47A H -0.036703 0.713000 0.077938 0.076 Uiso 1 1 calc R
H47B H 0.086517 0.657465 0.055325 0.076 Uiso 1 1 calc R
C48 C -0.12104(17) 0.55787(13) 0.06056(9) 0.0486(4) Uani 1 1 d .
H48A H -0.080230 0.565279 0.021077 0.058 Uiso 1 1 calc R
H48B H -0.188996 0.611970 0.057922 0.058 Uiso 1 1 calc R
C49 C -0.17734(17) 0.45829(14) 0.07698(10) 0.0523(5) Uani 1 1 d .
H49A H -0.214664 0.449518 0.117266 0.063 Uiso 1 1 calc R
H49B H -0.245437 0.455800 0.048153 0.063 Uiso 1 1 calc R
C50 C -0.13110(16) 0.28291(13) 0.08581(8) 0.0433(4) Uani 1 1 d .
H50A H -0.196117 0.283557 0.054922 0.052 Uiso 1 1 calc R
H50B H -0.171579 0.267772 0.125406 0.052 Uiso 1 1 calc R
C51 C -0.02361(16) 0.20349(12) 0.08257(7) 0.0396(4) Uani 1 1 d .
H51A H -0.060464 0.139829 0.083272 0.048 Uiso 1 1 calc R
H51B H 0.020526 0.222630 0.044121 0.048 Uiso 1 1 calc R

loop_
_atom_site_aniso_label
_atom_site_aniso_U_11
_atom_site_aniso_U_22
_atom_site_aniso_U_33
_atom_site_aniso_U_23
_atom_site_aniso_U_13
_atom_site_aniso_U_12
Sc1 0.02769(14) 0.02189(13) 0.02763(13) -0.00687(10) 0.00046(10) -0.00197(10)
S1 0.03035(19) 0.02605(18) 0.0443(2) -0.00621(15) -0.00226(15) -0.00019(14)
S2 0.03218(19) 0.03004(19) 0.03313(18) -0.00712(14) 0.00354(14) -0.00312(14)
N1 0.0349(7) 0.0378(7) 0.0315(6) -0.0106(5) 0.0036(5) 0.0059(5)
N2 0.0306(6) 0.0353(7) 0.0310(6) -0.0093(5) -0.0001(5) 0.0038(5)
C1 0.0400(8) 0.0263(7) 0.0310(7) -0.0065(6) 0.0037(6) -0.0004(6)
C2 0.0409(9) 0.0411(10) 0.0778(13) -0.0349(9) 0.0088(9) -0.0034(7)
C3 0.0528(12) 0.0634(14) 0.1151(19) -0.0571(13) 0.0075(12) -0.0128(10)
C4 0.0865(16) 0.0420(11) 0.0942(17) -0.0407(11) 0.0003(13) -0.0068(10)
C5 0.0787(15) 0.0377(10) 0.0758(14) -0.0256(9) -0.0094(11) 0.0172(10)
C6 0.0541(10) 0.0357(9) 0.0532(10) -0.0126(7) -0.0074(8) 0.0115(8)
C7 0.0368(8) 0.0275(7) 0.0330(7) -0.0105(6) 0.0023(6) -0.0081(6)
C8 0.0485(9) 0.0299(8) 0.0425(8) -0.0134(6) 0.0051(7) 0.0007(7)
C9 0.0699(12) 0.0470(10) 0.0413(9) -0.0234(8) 0.0102(8) -0.0006(9)
C10 0.0707(13) 0.0541(11) 0.0322(8) -0.0160(8) -0.0024(8) -0.0028(9)
C11 0.0502(10) 0.0476(10) 0.0393(9) -0.0093(7) -0.0050(7) 0.0013(8)
C12 0.0395(8) 0.0395(9) 0.0379(8) -0.0115(7) 0.0047(7) -0.0005(7)
C13 0.0358(8) 0.0306(7) 0.0300(7) -0.0073(6) 0.0018(6) -0.0032(6)
C14 0.0443(9) 0.0460(9) 0.0297(7) -0.0100(7) -0.0007(6) 0.0050(7)
C15 0.0636(12) 0.0531(11) 0.0366(9) 0.0009(8) -0.0035(8) -0.0003(9)
C16 0.0835(15) 0.0608(13) 0.0370(9) 0.0004(8) -0.0004(9) 0.0136(11)
C17 0.135(3) 0.0865(19) 0.0589(14) 0.0255(13) 0.0011(15) -0.0108(18)
C18 0.0493(10) 0.0481(10) 0.0330(8) -0.0081(7) 0.0103(7) 0.0137(8)
C19 0.0864(15) 0.0461(10) 0.0404(9) -0.0163(8) 0.0075(9) 0.0166(10)
C20 0.0466(11) 0.0836(15) 0.0597(12) -0.0153(11) 0.0124(9) 0.0235(10)
C21 0.0333(8) 0.0502(10) 0.0342(8) -0.0089(7) -0.0020(6) 0.0083(7)
C22 0.0349(9) 0.0742(13) 0.0584(11) -0.0272(10) -0.0020(8) -0.0039(9)
C23 0.0414(9) 0.0519(11) 0.0536(10) -0.0165(8) -0.0006(8) 0.0150(8)
C24 0.0405(8) 0.0225(7) 0.0439(8) -0.0070(6) -0.0045(7) -0.0048(6)
C25 0.0439(9) 0.0297(8) 0.0438(8) -0.0166(6) 0.0030(7) -0.0122(7)
C26 0.0504(9) 0.0282(7) 0.0367(8) -0.0071(6) -0.0085(7) -0.0141(7)
C27 0.0362(8) 0.0257(7) 0.0450(8) -0.0041(6) -0.0084(7) -0.0081(6)
C28 0.0367(8) 0.0263(7) 0.0407(8) -0.0049(6) -0.0019(6) -0.0088(6)
C29 0.0552(11) 0.0263(8) 0.0696(12) -0.0048(8) -0.0113(9) 0.0014(7)
C30 0.0650(12) 0.0468(10) 0.0628(11) -0.0329(9) 0.0161(9) -0.0147(9)
C31 0.0857(14) 0.0441(10) 0.0397(9) -0.0026(7) -0.0163(9) -0.0295(10)
C32 0.0384(9) 0.0338(9) 0.0760(13) -0.0048(8) -0.0136(9) -0.0046(7)
C33 0.0523(10) 0.0438(10) 0.0514(10) -0.0027(8) 0.0089(8) -0.0134(8)
K2 0.03455(17) 0.02510(16) 0.03874(17) -0.01007(12) -0.00442(13) -0.00059(12)
O1 0.0413(7) 0.0503(8) 0.0977(11) -0.0090(7) -0.0078(7) -0.0184(6)
O2 0.0381(6) 0.0399(6) 0.0569(7) -0.0147(5) 0.0109(5) -0.0022(5)
O3 0.0653(8) 0.0474(7) 0.0542(7) -0.0303(6) -0.0146(6) 0.0142(6)
O4 0.0536(7) 0.0465(7) 0.0310(5) -0.0086(5) -0.0006(5) -0.0045(5)
O5 0.0602(8) 0.0323(6) 0.0522(7) -0.0117(5) -0.0199(6) 0.0115(5)
O6 0.0273(5) 0.0311(6) 0.0558(7) -0.0088(5) -0.0051(5) -0.0006(4)
N3 0.0800(12) 0.0262(7) 0.0843(12) -0.0180(7) -0.0413(10) 0.0039(8)
N4 0.0365(7) 0.0249(6) 0.0341(6) -0.0058(5) -0.0046(5) -0.0049(5)
C34 0.1000(19) 0.0360(11) 0.125(2) -0.0041(12) -0.0388(17) -0.0308(12)
C35 0.0651(14) 0.0584(14) 0.120(2) -0.0082(13) -0.0207(14) -0.0358(12)
C36 0.0281(9) 0.0784(15) 0.0994(17) -0.0107(13) 0.0056(10) -0.0128(9)
C37 0.0338(9) 0.0714(14) 0.0739(13) -0.0113(11) 0.0176(9) -0.0008(9)
C38 0.0463(9) 0.0387(9) 0.0478(9) -0.0159(7) 0.0025(7) 0.0083(7)
C39 0.0492(9) 0.0235(7) 0.0406(8) -0.0110(6) -0.0087(7) 0.0032(6)
C40 0.1078(19) 0.0327(10) 0.1014(18) -0.0306(11) -0.0627(16) 0.0095(11)
C41 0.112(2) 0.0560(13) 0.0746(15) -0.0468(12) -0.0484(15) 0.0362(14)
C42 0.0734(14) 0.0911(17) 0.0448(10) -0.0376(11) -0.0062(10) 0.0186(13)
C43 0.0683(13) 0.0748(14) 0.0307(8) -0.0138(8) 0.0005(8) -0.0017(10)
C44 0.0541(10) 0.0385(9) 0.0378(8) 0.0016(7) 0.0015(7) -0.0090(8)
C45 0.0460(9) 0.0339(8) 0.0454(9) -0.0019(7) -0.0020(7) -0.0145(7)
C46 0.1108(19) 0.0254(9) 0.0993(17) -0.0248(10) -0.0573(15) 0.0176(10)
C47 0.0886(15) 0.0261(9) 0.0748(13) -0.0115(8) -0.0367(12) 0.0095(9)
C48 0.0441(9) 0.0381(9) 0.0614(11) -0.0116(8) -0.0167(8) 0.0143(7)
C49 0.0309(8) 0.0496(11) 0.0742(13) -0.0125(9) -0.0061(8) 0.0090(7)
C50 0.0339(8) 0.0407(9) 0.0541(10) -0.0052(7) -0.0109(7) -0.0101(7)
C51 0.0466(9) 0.0300(8) 0.0432(8) -0.0075(6) -0.0122(7) -0.0091(7)

loop_
_atom_type_symbol
_atom_type_description
_atom_type_scat_dispersion_real
_atom_type_scat_dispersion_imag
_atom_type_scat_source
C C 0.0033 0.0016 'International Tables Vol C Tables 4.2.6.8 and 6.1.1.4'
H H 0.0000 0.0000 'International Tables Vol C Tables 4.2.6.8 and 6.1.1.4'
K K 0.2009 0.2494 'International Tables Vol C Tables 4.2.6.8 and 6.1.1.4'
N N 0.0061 0.0033 'International Tables Vol C Tables 4.2.6.8 and 6.1.1.4'
O O 0.0106 0.0060 'International Tables Vol C Tables 4.2.6.8 and 6.1.1.4'
S S 0.1246 0.1234 'International Tables Vol C Tables 4.2.6.8 and 6.1.1.4'
Sc Sc 0.2519 0.3716 'International Tables Vol C Tables 4.2.6.8 and 6.1.1.4'

loop_
_geom_angle_atom_site_label_1
_geom_angle_atom_site_label_2
_geom_angle_atom_site_label_3
_geom_angle
S1 Sc1 C13 116.52(3)
S2 Sc1 S1 93.474(14)
S2 Sc1 C13 104.21(4)
N1 Sc1 S1 91.56(3)
N1 Sc1 S2 125.09(4)
N1 Sc1 N2 60.28(4)
N1 Sc1 C13 30.11(5)
N1 Sc1 C24 104.98(5)
N1 Sc1 C25 137.01(5)
N1 Sc1 C26 136.19(5)
N1 Sc1 C27 103.80(5)
N1 Sc1 C28 87.39(5)
N2 Sc1 S1 137.79(4)
N2 Sc1 S2 80.97(3)
N2 Sc1 C13 30.17(4)
N2 Sc1 C24 87.09(5)
N2 Sc1 C25 106.48(5)
N2 Sc1 C26 138.24(5)
N2 Sc1 C27 133.94(5)
N2 Sc1 C28 101.67(5)
C24 Sc1 S1 132.91(4)
C24 Sc1 S2 110.56(4)
C24 Sc1 C13 96.61(5)
C24 Sc1 C27 53.50(5)
C25 Sc1 S1 115.17(4)
C25 Sc1 S2 88.07(4)
C25 Sc1 C13 125.69(5)
C25 Sc1 C24 32.26(5)
C25 Sc1 C27 53.57(5)
C26 Sc1 S1 83.96(4)
C26 Sc1 S2 98.70(4)
C26 Sc1 C13 147.74(5)
C26 Sc1 C24 53.61(5)
C26 Sc1 C25 32.39(5)
C26 Sc1 C27 32.48(5)
C26 Sc1 C28 53.64(5)
C27 Sc1 S1 79.98(4)
C27 Sc1 S2 130.92(4)
C27 Sc1 C13 122.34(5)
C28 Sc1 S1 108.13(4)
C28 Sc1 S2 140.91(4)
C28 Sc1 C13 94.89(5)
C28 Sc1 C24 32.29(5)
C28 Sc1 C25 53.48(5)
C28 Sc1 C27 32.27(5)
C1 S1 Sc1 113.70(5)
C7 S2 Sc1 117.24(5)
C13 N1 Sc1 93.55(9)
C13 N1 C18 120.31(13)
C18 N1 Sc1 145.60(10)
C13 N2 Sc1 91.92(9)
C13 N2 C21 119.52(12)
C21 N2 Sc1 147.18(10)
C2 C1 S1 123.94(12)
C2 C1 C6 117.32(15)
C6 C1 S1 118.73(13)
C1 C2 H2 119.4
C1 C2 C3 121.18(17)
C3 C2 H2 119.4
C2 C3 H3 119.6
C4 C3 C2 120.9(2)
C4 C3 H3 119.6
C3 C4 H4 120.6
C5 C4 C3 118.83(19)
C5 C4 H4 120.6
C4 C5 H5 119.7
C4 C5 C6 120.61(18)
C6 C5 H5 119.7
C1 C6 H6 119.4
C5 C6 C1 121.15(18)
C5 C6 H6 119.4
C8 C7 S2 118.10(12)
C12 C7 S2 124.49(12)
C12 C7 C8 117.37(14)
C7 C8 H8 119.3
C9 C8 C7 121.44(16)
C9 C8 H8 119.3
C8 C9 H9 119.7
C10 C9 C8 120.51(16)
C10 C9 H9 119.7
C9 C10 H10 120.5
C9 C10 C11 119.01(16)
C11 C10 H10 120.5
C10 C11 H11 119.6
C10 C11 C12 120.75(16)
C12 C11 H11 119.6
C7 C12 H12 119.6
C11 C12 C7 120.88(15)
C11 C12 H12 119.6
N1 C13 Sc1 56.34(7)
N1 C13 N2 114.24(13)
N1 C13 C14 122.69(13)
N2 C13 Sc1 57.91(7)
N2 C13 C14 122.84(13)
C14 C13 Sc1 174.58(11)
C13 C14 H14A 109.7
C13 C14 H14B 109.7
C13 C14 C15 109.69(14)
H14A C14 H14B 108.2
C15 C14 H14A 109.7
C15 C14 H14B 109.7
C14 C15 H15A 108.8
C14 C15 H15B 108.8
H15A C15 H15B 107.7
C16 C15 C14 113.59(17)
C16 C15 H15A 108.8
C16 C15 H15B 108.8
C15 C16 H16A 109.0
C15 C16 H16B 109.0
H16A C16 H16B 107.8
C17 C16 C15 113.1(2)
C17 C16 H16A 109.0
C17 C16 H16B 109.0
C16 C17 H17A 109.5
C16 C17 H17B 109.5
C16 C17 H17C 109.5
H17A C17 H17B 109.5
H17A C17 H17C 109.5
H17B C17 H17C 109.5
N1 C18 H18 108.4
N1 C18 C19 110.59(15)
N1 C18 C20 110.82(14)
C19 C18 H18 108.4
C20 C18 H18 108.4
C20 C18 C19 110.05(16)
C18 C19 H19A 109.5
C18 C19 H19B 109.5
C18 C19 H19C 109.5
H19A C19 H19B 109.5
H19A C19 H19C 109.5
H19B C19 H19C 109.5
C18 C20 H20A 109.5
C18 C20 H20B 109.5
C18 C20 H20C 109.5
H20A C20 H20B 109.5
H20A C20 H20C 109.5
H20B C20 H20C 109.5
N2 C21 H21 108.3
N2 C21 C22 110.27(14)
N2 C21 C23 111.55(13)
C22 C21 H21 108.3
C23 C21 H21 108.3
C23 C21 C22 110.10(15)
C21 C22 H22A 109.5
C21 C22 H22B 109.5
C21 C22 H22C 109.5
H22A C22 H22B 109.5
H22A C22 H22C 109.5
H22B C22 H22C 109.5
C21 C23 H23A 109.5
C21 C23 H23B 109.5
C21 C23 H23C 109.5
H23A C23 H23B 109.5
H23A C23 H23C 109.5
H23B C23 H23C 109.5
C25 C24 Sc1 73.87(8)
C25 C24 C28 108.05(13)
C25 C24 C29 127.63(16)
C28 C24 Sc1 73.80(8)
C28 C24 C29 123.75(15)
C29 C24 Sc1 124.98(11)
C24 C25 Sc1 73.87(8)
C24 C25 C26 108.01(14)
C24 C25 C30 125.58(16)
C26 C25 Sc1 73.33(8)
C26 C25 C30 126.19(16)
C30 C25 Sc1 122.88(11)
C25 C26 Sc1 74.28(8)
C25 C26 C27 108.03(13)
C25 C26 C31 126.28(17)
C27 C26 Sc1 74.46(8)
C27 C26 C31 125.43(16)
C31 C26 Sc1 121.76(10)
C26 C27 Sc1 73.06(8)
C26 C27 C32 125.89(15)
C28 C27 Sc1 73.59(8)
C28 C27 C26 107.64(14)
C28 C27 C32 125.98(16)
C32 C27 Sc1 125.31(11)
C24 C28 Sc1 73.91(9)
C24 C28 C27 108.25(14)
C24 C28 C33 124.59(14)
C27 C28 Sc1 74.15(8)
C27 C28 C33 126.72(15)
C33 C28 Sc1 123.88(11)
C24 C29 H29A 109.5
C24 C29 H29B 109.5
C24 C29 H29C 109.5
H29A C29 H29B 109.5
H29A C29 H29C 109.5
H29B C29 H29C 109.5
C25 C30 H30A 109.5
C25 C30 H30B 109.5
C25 C30 H30C 109.5
H30A C30 H30B 109.5
H30A C30 H30C 109.5
H30B C30 H30C 109.5
C26 C31 H31A 109.5
C26 C31 H31B 109.5
C26 C31 H31C 109.5
H31A C31 H31B 109.5
H31A C31 H31C 109.5
H31B C31 H31C 109.5
C27 C32 H32A 109.5
C27 C32 H32B 109.5
C27 C32 H32C 109.5
H32A C32 H32B 109.5
H32A C32 H32C 109.5
H32B C32 H32C 109.5
C28 C33 H33A 109.5
C28 C33 H33B 109.5
C28 C33 H33C 109.5
H33A C33 H33B 109.5
H33A C33 H33C 109.5
H33B C33 H33C 109.5
O1 K2 N3 60.16(5)
O1 K2 N4 118.96(4)
O2 K2 O1 58.74(4)
O2 K2 O3 127.93(4)
O2 K2 O4 102.33(4)
O2 K2 O5 133.17(4)
O2 K2 O6 96.56(3)
O2 K2 N3 118.66(5)
O2 K2 N4 60.64(4)
O3 K2 O1 101.66(5)
O3 K2 O5 93.87(4)
O3 K2 O6 131.33(4)
O3 K2 N3 61.24(5)
O3 K2 N4 120.51(4)
O4 K2 O1 140.12(4)
O4 K2 O3 60.31(4)
O4 K2 O5 118.17(4)
O4 K2 O6 95.37(3)
O4 K2 N3 121.07(5)
O4 K2 N4 60.64(3)
O5 K2 O1 96.97(4)
O5 K2 O6 59.19(3)
O5 K2 N3 59.44(4)
O5 K2 N4 119.66(4)
O6 K2 O1 119.94(4)
O6 K2 N3 117.90(4)
O6 K2 N4 60.98(3)
N4 K2 N3 178.24(4)
C35 O1 K2 113.21(15)
C36 O1 K2 112.02(11)
C36 O1 C35 110.84(16)
C37 O2 K2 119.79(11)
C37 O2 C38 112.31(14)
C38 O2 K2 120.44(9)
C41 O3 K2 115.06(12)
C42 O3 K2 111.09(10)
C42 O3 C41 111.97(18)
C43 O4 K2 117.29(11)
C43 O4 C44 112.65(13)
C44 O4 K2 117.06(9)
C47 O5 K2 116.04(11)
C47 O5 C48 110.86(13)
C48 O5 K2 116.56(9)
C49 O6 K2 113.59(10)
C49 O6 C50 111.88(13)
C50 O6 K2 115.44(8)
C34 N3 K2 109.77(13)
C34 N3 C40 110.2(2)
C34 N3 C46 109.43(19)
C40 N3 K2 107.12(12)
C46 N3 K2 110.93(12)
C46 N3 C40 109.31(18)
C39 N4 K2 108.55(9)
C39 N4 C45 108.65(12)
C39 N4 C51 110.09(12)
C45 N4 K2 110.61(9)
C45 N4 C51 109.73(12)
C51 N4 K2 109.20(8)
N3 C34 H34A 108.7
N3 C34 H34B 108.7
N3 C34 C35 114.13(19)
H34A C34 H34B 107.6
C35 C34 H34A 108.7
C35 C34 H34B 108.7
O1 C35 C34 109.37(18)
O1 C35 H35A 109.8
O1 C35 H35B 109.8
C34 C35 H35A 109.8
C34 C35 H35B 109.8
H35A C35 H35B 108.2
O1 C36 H36A 109.8
O1 C36 H36B 109.8
O1 C36 C37 109.54(16)
H36A C36 H36B 108.2
C37 C36 H36A 109.8
C37 C36 H36B 109.8
O2 C37 C36 109.10(18)
O2 C37 H37A 109.9
O2 C37 H37B 109.9
C36 C37 H37A 109.9
C36 C37 H37B 109.9
H37A C37 H37B 108.3
O2 C38 H38A 109.9
O2 C38 H38B 109.9
O2 C38 C39 108.81(13)
H38A C38 H38B 108.3
C39 C38 H38A 109.9
C39 C38 H38B 109.9
N4 C39 C38 115.05(12)
N4 C39 H39A 108.5
N4 C39 H39B 108.5
C38 C39 H39A 108.5
C38 C39 H39B 108.5
H39A C39 H39B 107.5
N3 C40 H40A 108.9
N3 C40 H40B 108.9
N3 C40 C41 113.41(19)
H40A C40 H40B 107.7
C41 C40 H40A 108.9
C41 C40 H40B 108.9
O3 C41 C40 110.13(19)
O3 C41 H41A 109.6
O3 C41 H41B 109.6
C40 C41 H41A 109.6
C40 C41 H41B 109.6
H41A C41 H41B 108.1
O3 C42 H42A 109.8
O3 C42 H42B 109.8
O3 C42 C43 109.54(16)
H42A C42 H42B 108.2
C43 C42 H42A 109.8
C43 C42 H42B 109.8
O4 C43 C42 108.22(16)
O4 C43 H43A 110.1
O4 C43 H43B 110.1
C42 C43 H43A 110.1
C42 C43 H43B 110.1
H43A C43 H43B 108.4
O4 C44 H44A 110.0
O4 C44 H44B 110.0
O4 C44 C45 108.50(13)
H44A C44 H44B 108.4
C45 C44 H44A 110.0
C45 C44 H44B 110.0
N4 C45 C44 113.56(13)
N4 C45 H45A 108.9
N4 C45 H45B 108.9
C44 C45 H45A 108.9
C44 C45 H45B 108.9
H45A C45 H45B 107.7
N3 C46 H46A 109.0
N3 C46 H46B 109.0
N3 C46 C47 112.80(17)
H46A C46 H46B 107.8
C47 C46 H46A 109.0
C47 C46 H46B 109.0
O5 C47 C46 109.22(17)
O5 C47 H47A 109.8
O5 C47 H47B 109.8
C46 C47 H47A 109.8
C46 C47 H47B 109.8
H47A C47 H47B 108.3
O5 C48 H48A 109.7
O5 C48 H48B 109.7
O5 C48 C49 109.81(14)
H48A C48 H48B 108.2
C49 C48 H48A 109.7
C49 C48 H48B 109.7
O6 C49 C48 109.68(14)
O6 C49 H49A 109.7
O6 C49 H49B 109.7
C48 C49 H49A 109.7
C48 C49 H49B 109.7
H49A C49 H49B 108.2
O6 C50 H50A 109.8
O6 C50 H50B 109.8
O6 C50 C51 109.19(13)
H50A C50 H50B 108.3
C51 C50 H50A 109.8
C51 C50 H50B 109.8
N4 C51 C50 113.49(13)
N4 C51 H51A 108.9
N4 C51 H51B 108.9
C50 C51 H51A 108.9
C50 C51 H51B 108.9
H51A C51 H51B 107.7

loop_
_geom_bond_atom_site_label_1
_geom_bond_atom_site_label_2
_geom_bond_distance
Sc1 S1 2.5904(4)
Sc1 S2 2.5761(4)
Sc1 N1 2.2095(12)
Sc1 N2 2.2461(12)
Sc1 C13 2.6496(14)
Sc1 C24 2.5410(15)
Sc1 C25 2.5410(15)
Sc1 C26 2.5288(15)
Sc1 C27 2.5468(15)
Sc1 C28 2.5396(15)
S1 C1 1.7631(15)
S2 C7 1.7642(15)
N1 C13 1.332(2)
N1 C18 1.4692(19)
N2 C13 1.3323(19)
N2 C21 1.4704(19)
C1 C2 1.378(2)
C1 C6 1.398(2)
C2 H2 0.9300
C2 C3 1.386(3)
C3 H3 0.9300
C3 C4 1.373(3)
C4 H4 0.9300
C4 C5 1.372(3)
C5 H5 0.9300
C5 C6 1.382(3)
C6 H6 0.9300
C7 C8 1.396(2)
C7 C12 1.394(2)
C8 H8 0.9300
C8 C9 1.383(2)
C9 H9 0.9300
C9 C10 1.378(3)
C10 H10 0.9300
C10 C11 1.380(3)
C11 H11 0.9300
C11 C12 1.390(2)
C12 H12 0.9300
C13 C14 1.521(2)
C14 H14A 0.9700
C14 H14B 0.9700
C14 C15 1.531(3)
C15 H15A 0.9700
C15 H15B 0.9700
C15 C16 1.515(2)
C16 H16A 0.9700
C16 H16B 0.9700
C16 C17 1.510(4)
C17 H17A 0.9600
C17 H17B 0.9600
C17 H17C 0.9600
C18 H18 0.9800
C18 C19 1.522(3)
C18 C20 1.517(3)
C19 H19A 0.9600
C19 H19B 0.9600
C19 H19C 0.9600
C20 H20A 0.9600
C20 H20B 0.9600
C20 H20C 0.9600
C21 H21 0.9800
C21 C22 1.527(3)
C21 C23 1.520(2)
C22 H22A 0.9600
C22 H22B 0.9600
C22 H22C 0.9600
C23 H23A 0.9600
C23 H23B 0.9600
C23 H23C 0.9600
C24 C25 1.412(2)
C24 C28 1.413(2)
C24 C29 1.504(2)
C25 C26 1.414(2)
C25 C30 1.507(2)
C26 C27 1.420(2)
C26 C31 1.508(2)
C27 C28 1.413(2)
C27 C32 1.504(2)
C28 C33 1.507(2)
C29 H29A 0.9600
C29 H29B 0.9600
C29 H29C 0.9600
C30 H30A 0.9600
C30 H30B 0.9600
C30 H30C 0.9600
C31 H31A 0.9600
C31 H31B 0.9600
C31 H31C 0.9600
C32 H32A 0.9600
C32 H32B 0.9600
C32 H32C 0.9600
C33 H33A 0.9600
C33 H33B 0.9600
C33 H33C 0.9600
K2 O1 2.8949(14)
K2 O2 2.7865(12)
K2 O3 2.8299(12)
K2 O4 2.7890(12)
K2 O5 2.8559(11)
K2 O6 2.8615(11)
K2 N3 3.0276(15)
K2 N4 2.9693(12)
O1 C35 1.424(3)
O1 C36 1.417(3)
O2 C37 1.406(2)
O2 C38 1.420(2)
O3 C41 1.426(2)
O3 C42 1.423(3)
O4 C43 1.422(2)
O4 C44 1.433(2)
O5 C47 1.416(2)
O5 C48 1.418(2)
O6 C49 1.418(2)
O6 C50 1.4280(19)
N3 C34 1.474(4)
N3 C40 1.476(3)
N3 C46 1.475(3)
N4 C39 1.463(2)
N4 C45 1.474(2)
N4 C51 1.4762(19)
C34 H34A 0.9700
C34 H34B 0.9700
C34 C35 1.494(4)
C35 H35A 0.9700
C35 H35B 0.9700
C36 H36A 0.9700
C36 H36B 0.9700
C36 C37 1.483(3)
C37 H37A 0.9700
C37 H37B 0.9700
C38 H38A 0.9700
C38 H38B 0.9700
C38 C39 1.500(2)
C39 H39A 0.9700
C39 H39B 0.9700
C40 H40A 0.9700
C40 H40B 0.9700
C40 C41 1.496(4)
C41 H41A 0.9700
C41 H41B 0.9700
C42 H42A 0.9700
C42 H42B 0.9700
C42 C43 1.496(3)
C43 H43A 0.9700
C43 H43B 0.9700
C44 H44A 0.9700
C44 H44B 0.9700
C44 C45 1.504(2)
C45 H45A 0.9700
C45 H45B 0.9700
C46 H46A 0.9700
C46 H46B 0.9700
C46 C47 1.503(3)
C47 H47A 0.9700
C47 H47B 0.9700
C48 H48A 0.9700
C48 H48B 0.9700
C48 C49 1.487(3)
C49 H49A 0.9700
C49 H49B 0.9700
C50 H50A 0.9700
C50 H50B 0.9700
C50 C51 1.503(2)
C51 H51A 0.9700
C51 H51B 0.9700

loop_
_geom_torsion_atom_site_label_1
_geom_torsion_atom_site_label_2
_geom_torsion_atom_site_label_3
_geom_torsion_atom_site_label_4
_geom_torsion
Sc1 S1 C1 C2 33.96(16)
Sc1 S1 C1 C6 -146.64(12)
Sc1 S2 C7 C8 -132.42(11)
Sc1 S2 C7 C12 49.96(15)
Sc1 N1 C13 N2 1.00(14)
Sc1 N1 C13 C14 -173.63(13)
Sc1 N1 C18 C19 -92.4(2)
Sc1 N1 C18 C20 29.9(3)
Sc1 N2 C13 N1 -0.98(14)
Sc1 N2 C13 C14 173.64(13)
Sc1 N2 C21 C22 82.5(2)
Sc1 N2 C21 C23 -40.2(3)
Sc1 C24 C25 C26 -65.92(10)
Sc1 C24 C25 C30 119.21(16)
Sc1 C24 C28 C27 66.76(10)
Sc1 C24 C28 C33 -120.39(15)
Sc1 C25 C26 C27 -67.39(10)
Sc1 C25 C26 C31 118.14(15)
Sc1 C26 C27 C28 -65.99(10)
Sc1 C26 C27 C32 121.70(15)
Sc1 C27 C28 C24 -66.61(11)
Sc1 C27 C28 C33 120.74(16)
S1 C1 C2 C3 179.89(18)
S1 C1 C6 C5 178.94(16)
S2 C7 C8 C9 -179.70(14)
S2 C7 C12 C11 179.54(13)
N1 C13 C14 C15 88.07(19)
N2 C13 C14 C15 -86.10(19)
C1 C2 C3 C4 0.3(4)
C2 C1 C6 C5 -1.6(3)
C2 C3 C4 C5 0.0(4)
C3 C4 C5 C6 -1.1(4)
C4 C5 C6 C1 2.0(3)
C6 C1 C2 C3 0.5(3)
C7 C8 C9 C10 1.0(3)
C8 C7 C12 C11 1.9(2)
C8 C9 C10 C11 0.0(3)
C9 C10 C11 C12 0.0(3)
C10 C11 C12 C7 -1.0(3)
C12 C7 C8 C9 -1.9(2)
C13 N1 C18 C19 76.31(19)
C13 N1 C18 C20 -161.37(16)
C13 N2 C21 C22 -79.13(18)
C13 N2 C21 C23 158.20(15)
C13 C14 C15 C16 177.62(16)
C14 C15 C16 C17 179.5(2)
C18 N1 C13 Sc1 -173.65(17)
C18 N1 C13 N2 -172.65(14)
C18 N1 C13 C14 12.7(2)
C21 N2 C13 Sc1 170.13(16)
C21 N2 C13 N1 169.15(14)
C21 N2 C13 C14 -16.2(2)
C24 C25 C26 Sc1 66.28(10)
C24 C25 C26 C27 -1.12(17)
C24 C25 C26 C31 -175.58(14)
C25 C24 C28 Sc1 -66.49(10)
C25 C24 C28 C27 0.28(17)
C25 C24 C28 C33 173.12(15)
C25 C26 C27 Sc1 67.28(10)
C25 C26 C27 C28 1.29(17)
C25 C26 C27 C32 -171.02(15)
C26 C27 C28 Sc1 65.64(10)
C26 C27 C28 C24 -0.96(17)
C26 C27 C28 C33 -173.62(15)
C28 C24 C25 Sc1 66.44(10)
C28 C24 C25 C26 0.52(17)
C28 C24 C25 C30 -174.35(15)
C29 C24 C25 Sc1 -122.04(16)
C29 C24 C25 C26 172.04(15)
C29 C24 C25 C30 -2.8(3)
C29 C24 C28 Sc1 121.59(15)
C29 C24 C28 C27 -171.65(15)
C29 C24 C28 C33 1.2(2)
C30 C25 C26 Sc1 -118.89(16)
C30 C25 C26 C27 173.72(15)
C30 C25 C26 C31 -0.7(3)
C31 C26 C27 Sc1 -118.20(15)
C31 C26 C27 C28 175.81(14)
C31 C26 C27 C32 3.5(2)
C32 C27 C28 Sc1 -122.06(16)
C32 C27 C28 C24 171.33(15)
C32 C27 C28 C33 -1.3(3)
K2 O1 C35 C34 -57.1(2)
K2 O1 C36 C37 53.0(2)
K2 O2 C37 C36 41.5(2)
K2 O2 C38 C39 -42.14(16)
K2 O3 C41 C40 -52.07(19)
K2 O3 C42 C43 55.90(17)
K2 O4 C43 C42 41.5(2)
K2 O4 C44 C45 -53.29(16)
K2 O5 C47 C46 -56.0(2)
K2 O5 C48 C49 42.48(18)
K2 O6 C49 C48 52.84(18)
K2 O6 C50 C51 -49.72(16)
K2 N3 C34 C35 -39.6(2)
K2 N3 C40 C41 -45.5(2)
K2 N3 C46 C47 -39.3(3)
K2 N4 C39 C38 -46.77(14)
K2 N4 C45 C44 -39.69(16)
K2 N4 C51 C50 -46.32(15)
O1 C36 C37 O2 -62.9(2)
O2 C38 C39 N4 60.72(17)
O3 C42 C43 O4 -65.6(2)
O4 C44 C45 N4 62.58(19)
O5 C48 C49 O6 -63.9(2)
O6 C50 C51 N4 66.67(18)
N3 C34 C35 O1 67.4(3)
N3 C40 C41 O3 68.7(2)
N3 C46 C47 O5 64.6(3)
C34 N3 C40 C41 -164.92(18)
C34 N3 C46 C47 81.9(2)
C35 O1 C36 C37 -179.5(2)
C36 O1 C35 C34 176.0(2)
C37 O2 C38 C39 168.09(14)
C38 O2 C37 C36 -168.50(16)
C39 N4 C45 C44 79.36(17)
C39 N4 C51 C50 -165.41(13)
C40 N3 C34 C35 78.2(2)
C40 N3 C46 C47 -157.2(2)
C41 O3 C42 C43 -173.93(15)
C42 O3 C41 C40 179.83(16)
C43 O4 C44 C45 166.27(15)
C44 O4 C43 C42 -178.11(16)
C45 N4 C39 C38 -167.10(13)
C45 N4 C51 C50 75.06(16)
C46 N3 C34 C35 -161.54(19)
C46 N3 C40 C41 74.7(2)
C47 O5 C48 C49 178.18(16)
C48 O5 C47 C46 168.09(18)
C49 O6 C50 C51 178.32(14)
C50 O6 C49 C48 -174.28(15)
C51 N4 C39 C38 72.71(16)
C51 N4 C45 C44 -160.23(14)

loop_
_smtbx_masks_void_nr
_smtbx_masks_void_average_x
_smtbx_masks_void_average_y
_smtbx_masks_void_average_z
_smtbx_masks_void_volume
_smtbx_masks_void_count_electrons
1 0.152 -0.571 0.500 501.8 80.3
2 0.170 0.495 0.773 13.3 0.0
3 0.830 0.505 0.227 13.3 0.0
